data_1533178
loop_
_publ_author_name
'Fu, W.T.'
'Zandbergen, H.W.'
'Ijdo, D.J.W.'

_publ_section_title
;
 On the red phosphor of nominal composition Gd0.77 Al1.23 Ox : Eu0.06 (x =
 3.1)
;
_journal_name_full 'Materials Research Bulletin'
_journal_page_first 909
_journal_page_last 915
_journal_volume 39
_journal_year 2004
_chemical_formula_sum 'Al Eu0.05 Gd0.95 O3'
_chemical_name_systematic '(Gd0.95 Eu0.05) (Al O3)'
_space_group_IT_number 62
_symmetry_space_group_name_Hall '-P 2c 2ab'
_symmetry_space_group_name_H-M 'P b n m'
_cell_angle_alpha 90
_cell_angle_beta 90
_cell_angle_gamma 90
_cell_formula_units_Z 4
_cell_length_a 5.2552
_cell_length_b 5.3025
_cell_length_c 7.4489
_cell_volume 207.569
_citation_journal_id_ASTM MRBUAC
_cod_data_source_file Fu_MRBUAC_2004_1949.cif
_cod_data_source_block Al1Eu0.05Gd0.95O3
_cod_original_cell_volume 207.5688
_cod_original_sg_symbol_Hall '-P 2ac 2n (z,x,y)'
_cod_original_formula_sum 'Al1 Eu0.05 Gd0.95 O3'
_cod_database_code 1533178

loop_
_symmetry_equiv_pos_as_xyz
x,y,z
x+1/2,-y+1/2,-z
-x+1/2,y+1/2,-z+1/2
-x,-y,z+1/2
-x,-y,-z
-x-1/2,y-1/2,z
x-1/2,-y-1/2,z-1/2
x,y,-z-1/2

loop_
_atom_site_label
_atom_site_type_symbol
_atom_site_fract_x
_atom_site_fract_y
_atom_site_fract_z
_atom_site_occupancy
_atom_site_U_iso_or_equiv
O1 O-2 0.086 0.49 0.25 1 0.0
O2 O-2 0.718 0.277 0.038 1 0.0
Eu1 Eu+3 0.9917 0.037 0.25 0.05 0.0
Gd1 Gd+3 0.9917 0.037 0.25 0.95 0.0
Al1 Al+3 0 0.5 0 1 0.0
